data_4082013
loop_
_publ_author_name
'Mindich, Aleksey L.'
'Bokach, Nadezhda A.'
'Kuznetsov, Maxim L.'
'Starova, Galina L.'
'Zhdanov, Andrey P.'
'Zhizhin, Konstantin Yu.'
'Miltsov, Serguei A.'
'Kuznetsov, Nikolay T.'
'Kukushkin, Vadim Yu.'

_publ_section_title
;
 Borylated Tetrazoles from Cycloaddition of Azide Anions to Nitrilium
 Derivatives ofcloso-Decaborate Clusters
;
_journal_issue 21
_journal_name_full Organometallics
_journal_page_first 6576
_journal_paper_doi 10.1021/om400892x
_journal_volume 32
_journal_year 2013
_chemical_formula_sum 'C27 H57 B10 N5 O'
_chemical_formula_weight 575.88
_chemical_name_systematic
;
 ?
;
_space_group_IT_number 19
_symmetry_cell_setting orthorhombic
_symmetry_space_group_name_Hall 'P 2ac 2ab'
_symmetry_space_group_name_H-M 'P 21 21 21'
_atom_sites_solution_hydrogens geom
_atom_sites_solution_primary direct
_atom_sites_solution_secondary difmap
_audit_creation_method SHELXL-97
_cell_angle_alpha 90.00
_cell_angle_beta 90.00
_cell_angle_gamma 90.00
_cell_formula_units_Z 4
_cell_length_a 10.18626(15)
_cell_length_b 13.50136(19)
_cell_length_c 25.5064(3)
_cell_measurement_reflns_used 11795
_cell_measurement_temperature 100(2)
_cell_measurement_theta_max 76.4597
_cell_measurement_theta_min 3.2705
_cell_volume 3507.85(8)
_computing_cell_refinement
;
CrysAlisPro, Agilent Technologies,
Version 1.171.36.20 (release 27-06-2012 CrysAlis171 .NET)
(compiled Jul 11 2012,15:38:31)
;
_computing_data_collection
;
CrysAlisPro, Agilent Technologies,
Version 1.171.36.20 (release 27-06-2012 CrysAlis171 .NET)
(compiled Jul 11 2012,15:38:31)
;
_computing_data_reduction
;
CrysAlisPro, Agilent Technologies,
Version 1.171.36.20 (release 27-06-2012 CrysAlis171 .NET)
(compiled Jul 11 2012,15:38:31)
;
_computing_structure_refinement 'SHELXL-97 (Sheldrick, 2008)'
_computing_structure_solution 'SHELXS-97 (Sheldrick, 2008)'
_diffrn_ambient_temperature 100(2)
_diffrn_detector_area_resol_mean 10.3829
_diffrn_measured_fraction_theta_full 0.999
_diffrn_measured_fraction_theta_max 1.000
_diffrn_measurement_device_type 'SuperNova, Dual, Cu at zero, Atlas'
_diffrn_measurement_method '\w scans'
_diffrn_radiation_monochromator mirror
_diffrn_radiation_source 'SuperNova (Cu) X-ray Source'
_diffrn_radiation_type CuK\a
_diffrn_radiation_wavelength 1.54184
_diffrn_reflns_av_R_equivalents 0.0233
_diffrn_reflns_av_sigmaI/netI 0.0239
_diffrn_reflns_limit_h_max 12
_diffrn_reflns_limit_h_min -12
_diffrn_reflns_limit_k_max 16
_diffrn_reflns_limit_k_min -17
_diffrn_reflns_limit_l_max 29
_diffrn_reflns_limit_l_min -32
_diffrn_reflns_number 20520
_diffrn_reflns_theta_full 76.66
_diffrn_reflns_theta_max 76.66
_diffrn_reflns_theta_min 3.47
_exptl_absorpt_coefficient_mu 0.462
_exptl_absorpt_correction_T_max 1.00000
_exptl_absorpt_correction_T_min 0.79656
_exptl_absorpt_correction_type multi-scan
_exptl_absorpt_process_details
;
CrysAlisPro, Agilent Technologies,
Version 1.171.36.20 (release 27-06-2012 CrysAlis171 .NET)
(compiled Jul 11 2012,15:38:31)
Empirical absorption correction using spherical harmonics,
 implemented in SCALE3 ABSPACK scaling algorithm.
;
_exptl_crystal_colour colorless
_exptl_crystal_density_diffrn 1.090
_exptl_crystal_density_method 'not measured'
_exptl_crystal_description tables
_exptl_crystal_F_000 1248
_exptl_crystal_size_max 0.24
_exptl_crystal_size_mid 0.18
_exptl_crystal_size_min 0.12
_refine_diff_density_max 0.189
_refine_diff_density_min -0.161
_refine_diff_density_rms 0.033
_refine_ls_abs_structure_details 'Flack H D (1983), Acta Cryst. A39, 876-881'
_refine_ls_abs_structure_Flack -0.12(15)
_refine_ls_extinction_method none
_refine_ls_goodness_of_fit_ref 1.028
_refine_ls_hydrogen_treatment mixed
_refine_ls_matrix_type full
_refine_ls_number_parameters 402
_refine_ls_number_reflns 7192
_refine_ls_number_restraints 0
_refine_ls_restrained_S_all 1.028
_refine_ls_R_factor_all 0.0335
_refine_ls_R_factor_gt 0.0321
_refine_ls_shift/su_max 0.001
_refine_ls_shift/su_mean 0.000
_refine_ls_structure_factor_coef Fsqd
_refine_ls_weighting_details 'calc w=1/[\s^2^(Fo^2^)+(0.0567P)^2^+0.3786P] where P=(Fo^2^+2Fc^2^)/3'
_refine_ls_weighting_scheme calc
_refine_ls_wR_factor_gt 0.0863
_refine_ls_wR_factor_ref 0.0879
_reflns_number_gt 6955
_reflns_number_total 7192
_reflns_threshold_expression >2sigma(I)
_cod_data_source_file om400892x_si_001.cif
_cod_data_source_block mal26
_cod_database_code 4082013

loop_
_symmetry_equiv_pos_as_xyz
'x, y, z'
'-x+1/2, -y, z+1/2'
'x+1/2, -y+1/2, -z'
'-x, y+1/2, -z+1/2'

loop_
_atom_site_label
_atom_site_type_symbol
_atom_site_fract_x
_atom_site_fract_y
_atom_site_fract_z
_atom_site_U_iso_or_equiv
_atom_site_adp_type
_atom_site_occupancy
_atom_site_symmetry_multiplicity
_atom_site_calc_flag
_atom_site_refinement_flags
N3 N 0.89325(10) 0.65995(7) 0.10101(4) 0.01743(19) Uani 1 1 d .
O1 O 0.93671(10) 0.61611(9) 0.20311(4) 0.0352(2) Uani 1 1 d .
N1 N 0.77014(9) 0.77300(7) 0.07638(3) 0.01555(18) Uani 1 1 d .
N2 N 0.89379(10) 0.75445(7) 0.09007(4) 0.01739(19) Uani 1 1 d .
N4 N 0.77778(10) 0.61477(8) 0.09547(4) 0.0200(2) Uani 1 1 d .
C5 C 0.70031(12) 0.68793(9) 0.07971(4) 0.0178(2) Uani 1 1 d .
C13 C 1.02795(13) 0.59802(9) 0.17462(5) 0.0213(2) Uani 1 1 d .
C14 C 1.15774(13) 0.56322(9) 0.19385(4) 0.0203(2) Uani 1 1 d .
C16 C 1.38735(13) 0.52706(10) 0.18204(5) 0.0235(2) Uani 1 1 d .
H16 H 1.4600 0.5228 0.1601 0.028 Uiso 1 1 calc R
B7 B 0.75208(13) 1.07957(9) 0.04106(5) 0.0177(2) Uani 1 1 d .
H7 H 0.8009 1.1514 0.0352 0.021 Uiso 1 1 calc R
B2 B 0.73179(12) 0.87563(9) 0.05454(5) 0.0159(2) Uani 1 1 d .
C17 C 1.40163(13) 0.50532(9) 0.23519(5) 0.0228(2) Uani 1 1 d .
C12 C 1.01446(12) 0.60970(9) 0.11521(4) 0.0197(2) Uani 1 1 d .
H12A H 1.0885 0.6472 0.1019 0.024 Uiso 1 1 calc R
H12B H 1.0162 0.5448 0.0989 0.024 Uiso 1 1 calc R
B6 B 0.77740(13) 0.98442(10) 0.09096(5) 0.0174(2) Uani 1 1 d .
H6 H 0.8457 0.9806 0.1243 0.021 Uiso 1 1 calc R
C15 C 1.26690(13) 0.55486(9) 0.16133(4) 0.0221(2) Uani 1 1 d .
H15 H 1.2591 0.5679 0.1257 0.027 Uiso 1 1 calc R
C18 C 1.29145(14) 0.51197(10) 0.26732(4) 0.0260(3) Uani 1 1 d .
H18 H 1.2988 0.4969 0.3028 0.031 Uiso 1 1 calc R
B8 B 0.57843(13) 1.04322(10) 0.03525(5) 0.0191(2) Uani 1 1 d .
H8 H 0.4905 1.0862 0.0248 0.023 Uiso 1 1 calc R
C6 C 0.55869(13) 0.67816(9) 0.06701(5) 0.0239(3) Uani 1 1 d .
H6A H 0.5084 0.7197 0.0900 0.036 Uiso 1 1 calc R
H6B H 0.5321 0.6105 0.0715 0.036 Uiso 1 1 calc R
H6C H 0.5440 0.6979 0.0313 0.036 Uiso 1 1 calc R
C20 C 1.53243(14) 0.47432(10) 0.25735(5) 0.0288(3) Uani 1 1 d .
H20A H 1.5405 0.4036 0.2554 0.043 Uiso 1 1 calc R
H20B H 1.5384 0.4951 0.2933 0.043 Uiso 1 1 calc R
H20C H 1.6017 0.5046 0.2375 0.043 Uiso 1 1 calc R
B1 B 0.73998(13) 0.88779(10) -0.01156(5) 0.0175(2) Uani 1 1 d .
B9 B 0.60422(13) 0.94696(10) 0.08547(5) 0.0180(2) Uani 1 1 d .
H9 H 0.5375 0.9136 0.1144 0.022 Uiso 1 1 calc R
B3 B 0.83738(13) 0.96603(9) 0.02400(5) 0.0166(2) Uani 1 1 d .
H3 H 0.9434 0.9661 0.0159 0.020 Uiso 1 1 calc R
B5 B 0.59055(13) 0.91441(9) 0.01582(5) 0.0176(2) Uani 1 1 d .
H5 H 0.5037 0.8744 0.0014 0.021 Uiso 1 1 calc R
B4 B 0.69662(13) 1.00829(10) -0.01519(5) 0.0182(2) Uani 1 1 d .
H4 H 0.6925 1.0426 -0.0543 0.022 Uiso 1 1 calc R
C19 C 1.17131(13) 0.54067(10) 0.24727(4) 0.0248(3) Uani 1 1 d .
H19 H 1.0989 0.5451 0.2694 0.030 Uiso 1 1 calc R
B10 B 0.65122(14) 1.06681(10) 0.09404(5) 0.0206(3) Uani 1 1 d .
N5 N 0.15835(10) 0.16803(7) 0.10708(4) 0.01731(19) Uani 1 1 d .
C2A C 0.14412(12) 0.05557(9) 0.10974(5) 0.0201(2) Uani 1 1 d .
H2AA H 0.1321 0.0369 0.1462 0.024 Uiso 1 1 calc R
H2AB H 0.0649 0.0371 0.0910 0.024 Uiso 1 1 calc R
C1B C 0.25211(13) 0.19284(10) 0.20049(4) 0.0227(2) Uani 1 1 d .
H1BA H 0.2377 0.1238 0.2093 0.027 Uiso 1 1 calc R
H1BB H 0.1764 0.2306 0.2120 0.027 Uiso 1 1 calc R
C2C C 0.22779(14) -0.11525(10) 0.09143(5) 0.0292(3) Uani 1 1 d .
H2CA H 0.1457 -0.1286 0.0735 0.035 Uiso 1 1 calc R
H2CB H 0.2965 -0.1511 0.0732 0.035 Uiso 1 1 calc R
C1C C 0.37626(14) 0.23091(10) 0.22779(5) 0.0272(3) Uani 1 1 d .
H1CA H 0.4497 0.1887 0.2185 0.033 Uiso 1 1 calc R
H1CB H 0.3955 0.2973 0.2154 0.033 Uiso 1 1 calc R
C4B C 0.01091(13) 0.31990(9) 0.12551(5) 0.0243(3) Uani 1 1 d .
H4BA H 0.0099 0.3449 0.0898 0.029 Uiso 1 1 calc R
H4BB H 0.0843 0.3500 0.1438 0.029 Uiso 1 1 calc R
C1A C 0.27013(11) 0.20411(9) 0.14161(4) 0.0201(2) Uani 1 1 d .
H1AA H 0.2848 0.2737 0.1341 0.024 Uiso 1 1 calc R
H1AB H 0.3491 0.1687 0.1316 0.024 Uiso 1 1 calc R
C3A C 0.19231(12) 0.20316(9) 0.05182(4) 0.0205(2) Uani 1 1 d .
H3AA H 0.2026 0.2746 0.0525 0.025 Uiso 1 1 calc R
H3AB H 0.2763 0.1749 0.0420 0.025 Uiso 1 1 calc R
C4A C 0.02627(12) 0.20767(9) 0.12512(5) 0.0204(2) Uani 1 1 d .
H4AA H 0.0100 0.1834 0.1603 0.024 Uiso 1 1 calc R
H4AB H -0.0412 0.1801 0.1026 0.024 Uiso 1 1 calc R
C3B C 0.09222(12) 0.17693(10) 0.00974(5) 0.0234(2) Uani 1 1 d .
H3BA H 0.0345 0.1256 0.0230 0.028 Uiso 1 1 calc R
H3BB H 0.0390 0.2348 0.0023 0.028 Uiso 1 1 calc R
C2B C 0.25688(14) -0.00399(10) 0.08777(6) 0.0294(3) Uani 1 1 d .
H2BA H 0.3363 0.0110 0.1072 0.035 Uiso 1 1 calc R
H2BB H 0.2711 0.0141 0.0514 0.035 Uiso 1 1 calc R
C4C C -0.11839(14) 0.34659(10) 0.15322(5) 0.0283(3) Uani 1 1 d .
H4CA H -0.1417 0.4142 0.1443 0.034 Uiso 1 1 calc R
H4CB H -0.1874 0.3037 0.1401 0.034 Uiso 1 1 calc R
C1D C 0.36174(16) 0.23284(12) 0.28734(5) 0.0344(3) Uani 1 1 d .
H1DA H 0.2929 0.2779 0.2969 0.052 Uiso 1 1 calc R
H1DB H 0.4428 0.2542 0.3029 0.052 Uiso 1 1 calc R
H1DC H 0.3404 0.1676 0.2997 0.052 Uiso 1 1 calc R
C3D C 0.05563(16) 0.12931(13) -0.08422(5) 0.0367(3) Uani 1 1 d .
H3DA H 0.0971 0.0982 -0.1137 0.055 Uiso 1 1 calc R
H3DB H 0.0229 0.1932 -0.0944 0.055 Uiso 1 1 calc R
H3DC H -0.0159 0.0889 -0.0723 0.055 Uiso 1 1 calc R
C3C C 0.15469(15) 0.14150(13) -0.04032(6) 0.0358(3) Uani 1 1 d .
H3CA H 0.1976 0.0785 -0.0340 0.043 Uiso 1 1 calc R
H3CB H 0.2213 0.1886 -0.0511 0.043 Uiso 1 1 calc R
C4D C -0.11223(17) 0.33708(12) 0.21281(6) 0.0375(3) Uani 1 1 d .
H4DA H -0.0922 0.2698 0.2221 0.056 Uiso 1 1 calc R
H4DB H -0.1955 0.3553 0.2276 0.056 Uiso 1 1 calc R
H4DC H -0.0452 0.3801 0.2262 0.056 Uiso 1 1 calc R
C2D C 0.21833(18) -0.15435(11) 0.14672(6) 0.0396(4) Uani 1 1 d .
H2DA H 0.2183 -0.2254 0.1461 0.059 Uiso 1 1 calc R
H2DB H 0.1385 -0.1312 0.1626 0.059 Uiso 1 1 calc R
H2DC H 0.2921 -0.1313 0.1667 0.059 Uiso 1 1 calc R
H10 H 0.6260(16) 1.1203(13) 0.1252(6) 0.027(4) Uiso 1 1 d .
H1 H 0.7630(16) 0.8320(12) -0.0412(6) 0.028(4) Uiso 1 1 d .

loop_
_atom_site_aniso_label
_atom_site_aniso_U_11
_atom_site_aniso_U_22
_atom_site_aniso_U_33
_atom_site_aniso_U_23
_atom_site_aniso_U_13
_atom_site_aniso_U_12
N3 0.0169(5) 0.0187(4) 0.0167(4) 0.0017(3) -0.0009(4) 0.0023(4)
O1 0.0277(5) 0.0563(7) 0.0217(4) 0.0029(4) 0.0050(4) 0.0174(5)
N1 0.0144(4) 0.0186(4) 0.0137(4) 0.0009(3) -0.0012(3) 0.0009(4)
N2 0.0162(5) 0.0182(4) 0.0178(4) 0.0021(4) -0.0015(4) 0.0023(4)
N4 0.0212(5) 0.0194(5) 0.0195(4) 0.0014(4) -0.0013(4) -0.0012(4)
C5 0.0202(6) 0.0186(5) 0.0146(4) 0.0011(4) -0.0015(4) -0.0013(4)
C13 0.0239(6) 0.0226(6) 0.0175(5) 0.0010(4) 0.0015(4) 0.0047(5)
C14 0.0241(6) 0.0198(5) 0.0169(5) -0.0004(4) -0.0010(4) 0.0038(5)
C16 0.0229(6) 0.0280(6) 0.0195(5) 0.0001(4) 0.0002(5) 0.0051(5)
B7 0.0170(6) 0.0167(5) 0.0195(5) 0.0005(4) -0.0014(5) 0.0011(5)
B2 0.0138(5) 0.0165(5) 0.0174(5) 0.0019(4) -0.0007(5) 0.0003(5)
C17 0.0262(6) 0.0188(5) 0.0233(5) -0.0005(4) -0.0071(5) 0.0027(5)
C12 0.0192(6) 0.0218(5) 0.0179(5) 0.0035(4) -0.0002(4) 0.0070(4)
B6 0.0181(6) 0.0184(6) 0.0158(5) -0.0004(4) -0.0012(5) -0.0004(5)
C15 0.0263(6) 0.0246(6) 0.0155(5) 0.0011(4) -0.0012(5) 0.0059(5)
C18 0.0331(7) 0.0292(6) 0.0156(5) 0.0016(5) -0.0042(5) 0.0031(5)
B8 0.0170(6) 0.0194(6) 0.0209(6) 0.0020(5) -0.0002(5) 0.0029(5)
C6 0.0202(6) 0.0222(6) 0.0293(6) 0.0033(5) -0.0059(5) -0.0050(5)
C20 0.0282(7) 0.0285(7) 0.0296(6) 0.0038(5) -0.0108(5) 0.0009(5)
B1 0.0186(6) 0.0185(6) 0.0155(5) 0.0009(4) -0.0011(5) -0.0002(5)
B9 0.0161(6) 0.0200(6) 0.0177(5) 0.0012(5) 0.0014(5) 0.0021(5)
B3 0.0163(6) 0.0166(5) 0.0169(5) 0.0002(4) 0.0008(5) -0.0008(4)
B5 0.0161(6) 0.0181(6) 0.0186(5) 0.0021(4) -0.0013(5) 0.0002(5)
B4 0.0191(6) 0.0187(6) 0.0167(5) 0.0024(5) -0.0011(5) 0.0001(5)
C19 0.0274(6) 0.0308(6) 0.0161(5) 0.0003(5) 0.0025(5) 0.0043(5)
B10 0.0220(6) 0.0202(6) 0.0197(5) -0.0006(5) 0.0014(5) 0.0023(5)
N5 0.0167(4) 0.0182(4) 0.0170(4) 0.0010(4) 0.0002(4) -0.0016(4)
C2A 0.0187(5) 0.0191(5) 0.0225(5) 0.0003(4) -0.0001(4) -0.0036(4)
C1B 0.0224(6) 0.0265(6) 0.0194(5) -0.0004(4) -0.0020(5) -0.0009(5)
C2C 0.0277(6) 0.0222(6) 0.0375(7) -0.0021(5) -0.0016(6) 0.0038(5)
C1C 0.0301(7) 0.0279(6) 0.0234(6) -0.0004(5) -0.0051(5) -0.0076(5)
C4B 0.0252(6) 0.0224(6) 0.0253(6) 0.0007(5) 0.0026(5) 0.0014(5)
C1A 0.0174(5) 0.0215(5) 0.0212(5) 0.0010(4) -0.0018(4) -0.0038(4)
C3A 0.0200(5) 0.0240(6) 0.0174(5) 0.0033(4) 0.0023(4) -0.0022(4)
C4A 0.0182(5) 0.0232(6) 0.0198(5) 0.0009(4) 0.0015(4) -0.0020(5)
C3B 0.0197(6) 0.0301(6) 0.0205(5) 0.0011(5) -0.0020(5) 0.0012(5)
C2B 0.0256(6) 0.0240(6) 0.0387(7) 0.0055(5) 0.0070(6) 0.0031(5)
C4C 0.0275(7) 0.0274(6) 0.0301(6) 0.0004(5) 0.0030(5) 0.0055(5)
C1D 0.0427(8) 0.0373(7) 0.0232(6) -0.0004(5) -0.0086(6) -0.0081(6)
C3D 0.0361(8) 0.0511(9) 0.0231(6) -0.0076(6) 0.0000(6) -0.0150(7)
C3C 0.0254(7) 0.0509(9) 0.0311(7) -0.0189(6) 0.0006(6) -0.0066(6)
C4D 0.0420(8) 0.0415(8) 0.0290(7) -0.0016(6) 0.0100(6) 0.0098(7)
C2D 0.0520(10) 0.0259(7) 0.0407(8) 0.0063(6) -0.0133(7) -0.0089(7)

loop_
_atom_type_symbol
_atom_type_description
_atom_type_scat_dispersion_real
_atom_type_scat_dispersion_imag
_atom_type_scat_source
C C 0.0181 0.0091 'International Tables Vol C Tables 4.2.6.8 and 6.1.1.4'
H H 0.0000 0.0000 'International Tables Vol C Tables 4.2.6.8 and 6.1.1.4'
B B 0.0090 0.0039 'International Tables Vol C Tables 4.2.6.8 and 6.1.1.4'
N N 0.0311 0.0180 'International Tables Vol C Tables 4.2.6.8 and 6.1.1.4'
O O 0.0492 0.0322 'International Tables Vol C Tables 4.2.6.8 and 6.1.1.4'

loop_
_geom_angle_atom_site_label_1
_geom_angle_atom_site_label_2
_geom_angle_atom_site_label_3
_geom_angle
N2 N3 N4 115.35(10)
N2 N3 C12 120.35(10)
N4 N3 C12 124.21(10)
N2 N1 C5 108.74(9)
N2 N1 B2 120.21(9)
C5 N1 B2 130.64(10)
N3 N2 N1 103.65(9)
C5 N4 N3 102.50(9)
N4 C5 N1 109.77(10)
N4 C5 C6 125.32(11)
N1 C5 C6 124.91(11)
O1 C13 C14 123.45(11)
O1 C13 C12 120.48(11)
C14 C13 C12 116.07(10)
C15 C14 C19 118.84(11)
C15 C14 C13 122.66(10)
C19 C14 C13 118.47(11)
C15 C16 C17 121.28(12)
C15 C16 H16 119.4
C17 C16 H16 119.4
B10 B7 B3 113.13(9)
B10 B7 B4 112.61(9)
B3 B7 B4 60.82(7)
B10 B7 B6 57.47(7)
B3 B7 B6 60.36(7)
B4 B7 B6 102.80(8)
B10 B7 B8 57.21(7)
B3 B7 B8 102.44(8)
B4 B7 B8 59.79(7)
B6 B7 B8 90.25(8)
B10 B7 H7 118.0
B3 B7 H7 119.7
B4 B7 H7 120.0
B6 B7 H7 130.6
B8 B7 H7 131.2
N1 B2 B1 115.67(9)
N1 B2 B6 118.75(9)
B1 B2 B6 114.94(9)
N1 B2 B9 120.33(9)
B1 B2 B9 114.80(9)
B6 B2 B9 61.52(7)
N1 B2 B3 127.76(9)
B1 B2 B3 58.39(7)
B6 B2 B3 61.09(7)
B9 B2 B3 104.93(9)
N1 B2 B5 130.80(10)
B1 B2 B5 58.15(7)
B6 B2 B5 104.43(9)
B9 B2 B5 60.89(7)
B3 B2 B5 92.43(8)
C18 C17 C16 118.32(12)
C18 C17 C20 120.66(11)
C16 C17 C20 121.01(12)
N3 C12 C13 111.77(9)
N3 C12 H12A 109.3
C13 C12 H12A 109.3
N3 C12 H12B 109.3
C13 C12 H12B 109.3
H12A C12 H12B 107.9
B10 B6 B2 111.25(9)
B10 B6 B7 57.70(7)
B2 B6 B7 100.24(8)
B10 B6 B3 112.56(9)
B2 B6 B3 59.58(7)
B7 B6 B3 59.50(7)
B10 B6 B9 57.26(7)
B2 B6 B9 59.25(7)
B7 B6 B9 90.27(8)
B3 B6 B9 102.21(8)
B10 B6 H6 118.2
B2 B6 H6 121.7
B7 B6 H6 131.3
B3 B6 H6 120.3
B9 B6 H6 130.7
C16 C15 C14 120.10(10)
C16 C15 H15 119.9
C14 C15 H15 119.9
C19 C18 C17 120.93(11)
C19 C18 H18 119.5
C17 C18 H18 119.5
B10 B8 B5 112.99(9)
B10 B8 B4 112.47(9)
B5 B8 B4 60.93(7)
B10 B8 B7 57.39(7)
B5 B8 B7 102.26(8)
B4 B8 B7 59.45(7)
B10 B8 B9 57.18(7)
B5 B8 B9 60.25(7)
B4 B8 B9 102.34(8)
B7 B8 B9 89.72(8)
B10 B8 H8 118.0
B5 B8 H8 119.7
B4 B8 H8 120.1
B7 B8 H8 131.4
B9 B8 H8 131.1
C5 C6 H6A 109.5
C5 C6 H6B 109.5
H6A C6 H6B 109.5
C5 C6 H6C 109.5
H6A C6 H6C 109.5
H6B C6 H6C 109.5
C17 C20 H20A 109.5
C17 C20 H20B 109.5
H20A C20 H20B 109.5
C17 C20 H20C 109.5
H20A C20 H20C 109.5
H20B C20 H20C 109.5
B4 B1 B2 97.76(9)
B4 B1 B3 65.52(8)
B2 B1 B3 63.96(7)
B4 B1 B5 65.65(8)
B2 B1 B5 64.61(8)
B3 B1 B5 99.78(9)
B4 B1 H1 133.1(8)
B2 B1 H1 129.1(8)
B3 B1 H1 131.9(9)
B5 B1 H1 128.1(9)
B10 B9 B2 111.23(9)
B10 B9 B5 111.93(9)
B2 B9 B5 60.15(7)
B10 B9 B6 57.27(7)
B2 B9 B6 59.23(7)
B5 B9 B6 102.26(8)
B10 B9 B8 57.25(7)
B2 B9 B8 100.11(8)
B5 B9 B8 59.04(7)
B6 B9 B8 89.76(8)
B10 B9 H9 118.5
B2 B9 H9 121.4
B5 B9 H9 120.3
B6 B9 H9 130.8
B8 B9 H9 131.9
B1 B3 B2 57.65(7)
B1 B3 B7 111.79(9)
B2 B3 B7 100.52(9)
B1 B3 B6 112.65(9)
B2 B3 B6 59.33(7)
B7 B3 B6 60.14(7)
B1 B3 B4 56.69(7)
B2 B3 B4 88.84(8)
B7 B3 B4 59.66(7)
B6 B3 B4 101.83(8)
B1 B3 H3 118.1
B2 B3 H3 131.9
B7 B3 H3 120.9
B6 B3 H3 120.2
B4 B3 H3 131.5
B1 B5 B8 111.92(9)
B1 B5 B2 57.24(7)
B8 B5 B2 100.45(8)
B1 B5 B9 112.18(9)
B8 B5 B9 60.71(7)
B2 B5 B9 58.96(7)
B1 B5 B4 56.54(7)
B8 B5 B4 59.84(7)
B2 B5 B4 88.13(8)
B9 B5 B4 101.90(9)
B1 B5 H5 118.3
B8 B5 H5 120.6
B2 B5 H5 132.5
B9 B5 H5 120.2
B4 B5 H5 131.7
B1 B4 B7 112.67(9)
B1 B4 B8 112.52(9)
B7 B4 B8 60.76(7)
B1 B4 B3 57.80(7)
B7 B4 B3 59.52(7)
B8 B4 B3 102.21(8)
B1 B4 B5 57.81(7)
B7 B4 B5 101.97(8)
B8 B4 B5 59.23(7)
B3 B4 B5 90.59(8)
B1 B4 H4 117.8
B7 B4 H4 120.3
B8 B4 H4 120.3
B3 B4 H4 130.8
B5 B4 H4 131.0
C18 C19 C14 120.50(12)
C18 C19 H19 119.7
C14 C19 H19 119.7
B9 B10 B6 65.48(8)
B9 B10 B8 65.57(8)
B6 B10 B8 99.56(9)
B9 B10 B7 99.42(9)
B6 B10 B7 64.83(8)
B8 B10 B7 65.40(8)
B9 B10 H10 130.4(9)
B6 B10 H10 129.5(9)
B8 B10 H10 131.0(9)
B7 B10 H10 130.1(9)
C1A N5 C4A 112.03(9)
C1A N5 C3A 105.41(9)
C4A N5 C3A 111.76(9)
C1A N5 C2A 111.35(9)
C4A N5 C2A 104.64(9)
C3A N5 C2A 111.81(9)
C2B C2A N5 116.16(10)
C2B C2A H2AA 108.2
N5 C2A H2AA 108.2
C2B C2A H2AB 108.2
N5 C2A H2AB 108.2
H2AA C2A H2AB 107.4
C1A C1B C1C 108.39(10)
C1A C1B H1BA 110.0
C1C C1B H1BA 110.0
C1A C1B H1BB 110.0
C1C C1B H1BB 110.0
H1BA C1B H1BB 108.4
C2D C2C C2B 114.32(12)
C2D C2C H2CA 108.7
C2B C2C H2CA 108.7
C2D C2C H2CB 108.7
C2B C2C H2CB 108.7
H2CA C2C H2CB 107.6
C1D C1C C1B 112.21(11)
C1D C1C H1CA 109.2
C1B C1C H1CA 109.2
C1D C1C H1CB 109.2
C1B C1C H1CB 109.2
H1CA C1C H1CB 107.9
C4A C4B C4C 108.91(11)
C4A C4B H4BA 109.9
C4C C4B H4BA 109.9
C4A C4B H4BB 109.9
C4C C4B H4BB 109.9
H4BA C4B H4BB 108.3
N5 C1A C1B 116.73(10)
N5 C1A H1AA 108.1
C1B C1A H1AA 108.1
N5 C1A H1AB 108.1
C1B C1A H1AB 108.1
H1AA C1A H1AB 107.3
C3B C3A N5 115.27(10)
C3B C3A H3AA 108.5
N5 C3A H3AA 108.5
C3B C3A H3AB 108.5
N5 C3A H3AB 108.5
H3AA C3A H3AB 107.5
N5 C4A C4B 116.32(10)
N5 C4A H4AA 108.2
C4B C4A H4AA 108.2
N5 C4A H4AB 108.2
C4B C4A H4AB 108.2
H4AA C4A H4AB 107.4
C3C C3B C3A 112.90(11)
C3C C3B H3BA 109.0
C3A C3B H3BA 109.0
C3C C3B H3BB 109.0
C3A C3B H3BB 109.0
H3BA C3B H3BB 107.8
C2A C2B C2C 110.61(11)
C2A C2B H2BA 109.5
C2C C2B H2BA 109.5
C2A C2B H2BB 109.5
C2C C2B H2BB 109.5
H2BA C2B H2BB 108.1
C4D C4C C4B 113.75(12)
C4D C4C H4CA 108.8
C4B C4C H4CA 108.8
C4D C4C H4CB 108.8
C4B C4C H4CB 108.8
H4CA C4C H4CB 107.7
C1C C1D H1DA 109.5
C1C C1D H1DB 109.5
H1DA C1D H1DB 109.5
C1C C1D H1DC 109.5
H1DA C1D H1DC 109.5
H1DB C1D H1DC 109.5
C3C C3D H3DA 109.5
C3C C3D H3DB 109.5
H3DA C3D H3DB 109.5
C3C C3D H3DC 109.5
H3DA C3D H3DC 109.5
H3DB C3D H3DC 109.5
C3B C3C C3D 112.32(12)
C3B C3C H3CA 109.1
C3D C3C H3CA 109.1
C3B C3C H3CB 109.1
C3D C3C H3CB 109.1
H3CA C3C H3CB 107.9
C4C C4D H4DA 109.5
C4C C4D H4DB 109.5
H4DA C4D H4DB 109.5
C4C C4D H4DC 109.5
H4DA C4D H4DC 109.5
H4DB C4D H4DC 109.5
C2C C2D H2DA 109.5
C2C C2D H2DB 109.5
H2DA C2D H2DB 109.5
C2C C2D H2DC 109.5
H2DA C2D H2DC 109.5
H2DB C2D H2DC 109.5

loop_
_geom_bond_atom_site_label_1
_geom_bond_atom_site_label_2
_geom_bond_distance
N3 N2 1.3062(14)
N3 N4 1.3324(14)
N3 C12 1.4546(14)
O1 C13 1.2048(16)
N1 N2 1.3307(13)
N1 C5 1.3536(15)
N1 B2 1.5437(15)
N4 C5 1.3266(16)
C5 C6 1.4844(17)
C13 C14 1.4863(17)
C13 C12 1.5298(14)
C14 C15 1.3919(17)
C14 C19 1.4030(15)
C16 C15 1.3875(18)
C16 C17 1.3948(16)
C16 H16 0.9300
B7 B10 1.7062(18)
B7 B3 1.8149(18)
B7 B4 1.8177(18)
B7 B6 1.8268(18)
B7 B8 1.8416(19)
B7 H7 1.1000
B2 B1 1.6958(17)
B2 B6 1.7991(18)
B2 B9 1.7996(18)
B2 B3 1.8036(18)
B2 B5 1.8218(18)
C17 C18 1.3926(19)
C17 C20 1.5066(17)
C12 H12A 0.9700
C12 H12B 0.9700
B6 B10 1.7017(19)
B6 B3 1.8309(18)
B6 B9 1.8405(19)
B6 H6 1.1000
C15 H15 0.9300
C18 C19 1.3818(18)
C18 H18 0.9300
B8 B10 1.7028(18)
B8 B5 1.8126(19)
B8 B4 1.8240(19)
B8 B9 1.8435(18)
B8 H8 1.1000
C6 H6A 0.9600
C6 H6B 0.9600
C6 H6C 0.9600
C20 H20A 0.9600
C20 H20B 0.9600
C20 H20C 0.9600
B1 B4 1.6884(18)
B1 B3 1.7096(18)
B1 B5 1.7128(18)
B1 H1 1.092(16)
B9 B10 1.7015(19)
B9 B5 1.8352(18)
B9 H9 1.1000
B3 B4 1.8387(18)
B3 H3 1.1000
B5 B4 1.8439(18)
B5 H5 1.1000
B4 H4 1.1000
C19 H19 0.9300
B10 H10 1.104(17)
N5 C1A 1.5198(15)
N5 C4A 1.5192(15)
N5 C3A 1.5270(14)
N5 C2A 1.5267(14)
C2A C2B 1.5100(17)
C2A H2AA 0.9700
C2A H2AB 0.9700
C1B C1A 1.5204(15)
C1B C1C 1.5324(17)
C1B H1BA 0.9700
C1B H1BB 0.9700
C2C C2D 1.509(2)
C2C C2B 1.5340(18)
C2C H2CA 0.9700
C2C H2CB 0.9700
C1C C1D 1.5263(17)
C1C H1CA 0.9700
C1C H1CB 0.9700
C4B C4A 1.5234(17)
C4B C4C 1.5376(18)
C4B H4BA 0.9700
C4B H4BB 0.9700
C1A H1AA 0.9700
C1A H1AB 0.9700
C3A C3B 1.5221(16)
C3A H3AA 0.9700
C3A H3AB 0.9700
C4A H4AA 0.9700
C4A H4AB 0.9700
C3B C3C 1.5047(18)
C3B H3BA 0.9700
C3B H3BB 0.9700
C2B H2BA 0.9700
C2B H2BB 0.9700
C4C C4D 1.5267(18)
C4C H4CA 0.9700
C4C H4CB 0.9700
C1D H1DA 0.9600
C1D H1DB 0.9600
C1D H1DC 0.9600
C3D C3C 1.516(2)
C3D H3DA 0.9600
C3D H3DB 0.9600
C3D H3DC 0.9600
C3C H3CA 0.9700
C3C H3CB 0.9700
C4D H4DA 0.9600
C4D H4DB 0.9600
C4D H4DC 0.9600
C2D H2DA 0.9600
C2D H2DB 0.9600
C2D H2DC 0.9600

loop_
_geom_torsion_atom_site_label_1
_geom_torsion_atom_site_label_2
_geom_torsion_atom_site_label_3
_geom_torsion_atom_site_label_4
_geom_torsion
N4 N3 N2 N1 0.04(12)
C12 N3 N2 N1 176.72(9)
C5 N1 N2 N3 -0.06(11)
B2 N1 N2 N3 -173.39(9)
N2 N3 N4 C5 0.00(12)
C12 N3 N4 C5 -176.53(10)
N3 N4 C5 N1 -0.04(12)
N3 N4 C5 C6 179.32(11)
N2 N1 C5 N4 0.07(12)
B2 N1 C5 N4 172.47(10)
N2 N1 C5 C6 -179.29(11)
B2 N1 C5 C6 -6.90(18)
O1 C13 C14 C15 -171.52(13)
C12 C13 C14 C15 8.84(18)
O1 C13 C14 C19 6.6(2)
C12 C13 C14 C19 -173.03(11)
N2 N1 B2 B1 91.06(12)
C5 N1 B2 B1 -80.60(14)
N2 N1 B2 B6 -51.82(14)
C5 N1 B2 B6 136.52(11)
N2 N1 B2 B9 -123.81(11)
C5 N1 B2 B9 64.53(15)
N2 N1 B2 B3 22.36(16)
C5 N1 B2 B3 -149.30(11)
N2 N1 B2 B5 160.05(10)
C5 N1 B2 B5 -11.61(19)
C15 C16 C17 C18 0.13(19)
C15 C16 C17 C20 179.46(12)
N2 N3 C12 C13 98.95(12)
N4 N3 C12 C13 -84.67(13)
O1 C13 C12 N3 10.31(18)
C14 C13 C12 N3 -170.03(10)
N1 B2 B6 B10 -135.92(10)
B1 B2 B6 B10 80.93(12)
B9 B2 B6 B10 -24.97(8)
B3 B2 B6 B10 104.42(10)
B5 B2 B6 B10 19.70(11)
N1 B2 B6 B7 164.89(9)
B1 B2 B6 B7 21.75(12)
B9 B2 B6 B7 -84.16(8)
B3 B2 B6 B7 45.23(8)
B5 B2 B6 B7 -39.48(10)
N1 B2 B6 B3 119.66(11)
B1 B2 B6 B3 -23.48(9)
B9 B2 B6 B3 -129.39(9)
B5 B2 B6 B3 -84.71(8)
N1 B2 B6 B9 -110.95(11)
B1 B2 B6 B9 105.91(10)
B3 B2 B6 B9 129.39(9)
B5 B2 B6 B9 44.68(8)
B3 B7 B6 B10 -154.03(10)
B4 B7 B6 B10 -108.83(10)
B8 B7 B6 B10 -49.83(8)
B10 B7 B6 B2 108.75(10)
B3 B7 B6 B2 -45.28(8)
B4 B7 B6 B2 -0.08(10)
B8 B7 B6 B2 58.92(9)
B10 B7 B6 B3 154.03(10)
B4 B7 B6 B3 45.21(8)
B8 B7 B6 B3 104.21(8)
B10 B7 B6 B9 49.99(8)
B3 B7 B6 B9 -104.04(8)
B4 B7 B6 B9 -58.84(9)
B8 B7 B6 B9 0.17(8)
C17 C16 C15 C14 1.1(2)
C19 C14 C15 C16 -1.60(19)
C13 C14 C15 C16 176.52(12)
C16 C17 C18 C19 -0.9(2)
C20 C17 C18 C19 179.79(12)
B3 B7 B8 B10 109.66(9)
B4 B7 B8 B10 154.73(10)
B6 B7 B8 B10 50.02(8)
B10 B7 B8 B5 -109.60(9)
B3 B7 B8 B5 0.06(10)
B4 B7 B8 B5 45.13(8)
B6 B7 B8 B5 -59.58(9)
B10 B7 B8 B4 -154.73(10)
B3 B7 B8 B4 -45.07(8)
B6 B7 B8 B4 -104.71(8)
B10 B7 B8 B9 -50.19(8)
B3 B7 B8 B9 59.47(9)
B4 B7 B8 B9 104.55(8)
B6 B7 B8 B9 -0.16(8)
N1 B2 B1 B4 -177.98(9)
B6 B2 B1 B4 -33.67(12)
B9 B2 B1 B4 34.95(12)
B3 B2 B1 B4 -57.85(8)
B5 B2 B1 B4 58.32(8)
N1 B2 B1 B3 -120.13(11)
B6 B2 B1 B3 24.18(9)
B9 B2 B1 B3 92.81(10)
B5 B2 B1 B3 116.17(9)
N1 B2 B1 B5 123.70(11)
B6 B2 B1 B5 -91.99(10)
B9 B2 B1 B5 -23.36(9)
B3 B2 B1 B5 -116.17(9)
N1 B2 B9 B10 133.44(10)
B1 B2 B9 B10 -81.15(12)
B6 B2 B9 B10 24.97(8)
B3 B2 B9 B10 -19.47(11)
B5 B2 B9 B10 -103.83(10)
N1 B2 B9 B5 -122.74(11)
B1 B2 B9 B5 22.68(9)
B6 B2 B9 B5 128.80(9)
B3 B2 B9 B5 84.36(9)
N1 B2 B9 B6 108.46(11)
B1 B2 B9 B6 -106.13(10)
B3 B2 B9 B6 -44.44(8)
B5 B2 B9 B6 -128.80(9)
N1 B2 B9 B8 -167.92(10)
B1 B2 B9 B8 -22.51(12)
B6 B2 B9 B8 83.62(9)
B3 B2 B9 B8 39.18(10)
B5 B2 B9 B8 -45.18(8)
B2 B6 B9 B10 -152.11(9)
B7 B6 B9 B10 -50.34(8)
B3 B6 B9 B10 -109.12(9)
B10 B6 B9 B2 152.11(9)
B7 B6 B9 B2 101.77(8)
B3 B6 B9 B2 42.99(8)
B10 B6 B9 B5 108.34(9)
B2 B6 B9 B5 -43.76(8)
B7 B6 B9 B5 58.01(9)
B3 B6 B9 B5 -0.78(10)
B10 B6 B9 B8 50.17(8)
B2 B6 B9 B8 -101.94(8)
B7 B6 B9 B8 -0.16(8)
B3 B6 B9 B8 -58.95(9)
B5 B8 B9 B10 154.67(10)
B4 B8 B9 B10 108.93(10)
B7 B8 B9 B10 50.35(8)
B10 B8 B9 B2 -108.82(10)
B5 B8 B9 B2 45.85(8)
B4 B8 B9 B2 0.10(10)
B7 B8 B9 B2 -58.47(9)
B10 B8 B9 B5 -154.67(10)
B4 B8 B9 B5 -45.74(8)
B7 B8 B9 B5 -104.32(8)
B10 B8 B9 B6 -50.19(8)
B5 B8 B9 B6 104.48(8)
B4 B8 B9 B6 58.74(9)
B7 B8 B9 B6 0.16(8)
B4 B1 B3 B2 112.81(9)
B5 B1 B3 B2 55.36(8)
B4 B1 B3 B7 23.98(9)
B2 B1 B3 B7 -88.82(10)
B5 B1 B3 B7 -33.46(11)
B4 B1 B3 B6 89.51(10)
B2 B1 B3 B6 -23.29(9)
B5 B1 B3 B6 32.07(11)
B2 B1 B3 B4 -112.81(9)
B5 B1 B3 B4 -57.44(8)
N1 B2 B3 B1 99.60(12)
B6 B2 B3 B1 -154.89(10)
B9 B2 B3 B1 -110.22(10)
B5 B2 B3 B1 -49.73(8)
N1 B2 B3 B7 -151.17(11)
B1 B2 B3 B7 109.23(9)
B6 B2 B3 B7 -45.66(8)
B9 B2 B3 B7 -0.99(10)
B5 B2 B3 B7 59.50(9)
N1 B2 B3 B6 -105.51(12)
B1 B2 B3 B6 154.89(10)
B9 B2 B3 B6 44.67(8)
B5 B2 B3 B6 105.16(8)
N1 B2 B3 B4 150.00(11)
B1 B2 B3 B4 50.40(8)
B6 B2 B3 B4 -104.50(8)
B9 B2 B3 B4 -59.82(9)
B5 B2 B3 B4 0.67(8)
B10 B7 B3 B1 80.73(11)
B4 B7 B3 B1 -23.18(9)
B6 B7 B3 B1 104.39(10)
B8 B7 B3 B1 21.31(11)
B10 B7 B3 B2 21.52(11)
B4 B7 B3 B2 -82.38(8)
B6 B7 B3 B2 45.19(8)
B8 B7 B3 B2 -37.89(9)
B10 B7 B3 B6 -23.67(9)
B4 B7 B3 B6 -127.57(9)
B8 B7 B3 B6 -83.08(8)
B10 B7 B3 B4 103.90(10)
B6 B7 B3 B4 127.57(9)
B8 B7 B3 B4 44.49(8)
B10 B6 B3 B1 -79.34(12)
B2 B6 B3 B1 22.85(9)
B7 B6 B3 B1 -102.96(10)
B9 B6 B3 B1 -19.96(12)
B10 B6 B3 B2 -102.19(10)
B7 B6 B3 B2 -125.82(9)
B9 B6 B3 B2 -42.81(8)
B10 B6 B3 B7 23.63(9)
B2 B6 B3 B7 125.82(9)
B9 B6 B3 B7 83.01(9)
B10 B6 B3 B4 -20.71(12)
B2 B6 B3 B4 81.48(8)
B7 B6 B3 B4 -44.34(8)
B9 B6 B3 B4 38.67(10)
B4 B1 B5 B8 -23.78(9)
B2 B1 B5 B8 88.48(9)
B3 B1 B5 B8 33.57(11)
B4 B1 B5 B2 -112.26(9)
B3 B1 B5 B2 -54.91(8)
B4 B1 B5 B9 -89.85(10)
B2 B1 B5 B9 22.41(9)
B3 B1 B5 B9 -32.51(11)
B2 B1 B5 B4 112.26(9)
B3 B1 B5 B4 57.35(8)
B10 B8 B5 B1 -80.94(12)
B4 B8 B5 B1 22.89(8)
B7 B8 B5 B1 -21.40(11)
B9 B8 B5 B1 -103.93(10)
B10 B8 B5 B2 -22.20(12)
B4 B8 B5 B2 81.63(8)
B7 B8 B5 B2 37.34(9)
B9 B8 B5 B2 -45.19(8)
B10 B8 B5 B9 22.99(9)
B4 B8 B5 B9 126.82(9)
B7 B8 B5 B9 82.53(8)
B10 B8 B5 B4 -103.83(11)
B7 B8 B5 B4 -44.29(8)
B9 B8 B5 B4 -126.82(9)
N1 B2 B5 B1 -97.90(13)
B6 B2 B5 B1 110.65(10)
B9 B2 B5 B1 155.67(10)
B3 B2 B5 B1 49.91(8)
N1 B2 B5 B8 152.67(11)
B1 B2 B5 B8 -109.43(9)
B6 B2 B5 B8 1.22(10)
B9 B2 B5 B8 46.24(8)
B3 B2 B5 B8 -59.52(9)
N1 B2 B5 B9 106.43(13)
B1 B2 B5 B9 -155.67(10)
B6 B2 B5 B9 -45.02(8)
B3 B2 B5 B9 -105.76(9)
N1 B2 B5 B4 -148.48(12)
B1 B2 B5 B4 -50.58(8)
B6 B2 B5 B4 60.07(9)
B9 B2 B5 B4 105.09(8)
B3 B2 B5 B4 -0.67(8)
B10 B9 B5 B1 80.68(12)
B2 B9 B5 B1 -21.97(9)
B6 B9 B5 B1 21.28(11)
B8 B9 B5 B1 103.50(10)
B10 B9 B5 B8 -22.82(9)
B2 B9 B5 B8 -125.48(9)
B6 B9 B5 B8 -82.22(9)
B10 B9 B5 B2 102.65(10)
B6 B9 B5 B2 43.25(8)
B8 B9 B5 B2 125.48(9)
B10 B9 B5 B4 22.19(12)
B2 B9 B5 B4 -80.46(8)
B6 B9 B5 B4 -37.21(10)
B8 B9 B5 B4 45.02(8)
B2 B1 B4 B7 32.61(12)
B3 B1 B4 B7 -24.10(9)
B5 B1 B4 B7 90.15(10)
B2 B1 B4 B8 -33.82(11)
B3 B1 B4 B8 -90.53(10)
B5 B1 B4 B8 23.73(9)
B2 B1 B4 B3 56.71(8)
B5 B1 B4 B3 114.26(8)
B2 B1 B4 B5 -57.55(8)
B3 B1 B4 B5 -114.26(8)
B10 B7 B4 B1 -81.12(12)
B3 B7 B4 B1 23.64(9)
B6 B7 B4 B1 -21.31(12)
B8 B7 B4 B1 -104.00(10)
B10 B7 B4 B8 22.88(9)
B3 B7 B4 B8 127.64(9)
B6 B7 B4 B8 82.69(9)
B10 B7 B4 B3 -104.76(10)
B6 B7 B4 B3 -44.95(8)
B8 B7 B4 B3 -127.64(9)
B10 B7 B4 B5 -21.23(11)
B3 B7 B4 B5 83.54(9)
B6 B7 B4 B5 38.59(10)
B8 B7 B4 B5 -44.10(8)
B10 B8 B4 B1 81.35(12)
B5 B8 B4 B1 -23.35(9)
B7 B8 B4 B1 104.25(10)
B9 B8 B4 B1 22.00(12)
B10 B8 B4 B7 -22.90(9)
B5 B8 B4 B7 -127.59(9)
B9 B8 B4 B7 -82.24(9)
B10 B8 B4 B3 21.39(12)
B5 B8 B4 B3 -83.31(8)
B7 B8 B4 B3 44.28(8)
B9 B8 B4 B3 -37.96(10)
B10 B8 B4 B5 104.70(10)
B7 B8 B4 B5 127.59(9)
B9 B8 B4 B5 45.35(8)
B2 B3 B4 B1 -51.16(7)
B7 B3 B4 B1 -154.07(10)
B6 B3 B4 B1 -109.46(9)
B1 B3 B4 B7 154.07(10)
B2 B3 B4 B7 102.91(8)
B6 B3 B4 B7 44.61(8)
B1 B3 B4 B8 109.08(9)
B2 B3 B4 B8 57.92(9)
B7 B3 B4 B8 -44.99(8)
B6 B3 B4 B8 -0.38(10)
B1 B3 B4 B5 50.50(7)
B2 B3 B4 B5 -0.66(8)
B7 B3 B4 B5 -103.57(8)
B6 B3 B4 B5 -58.96(9)
B8 B5 B4 B1 154.37(9)
B2 B5 B4 B1 51.14(7)
B9 B5 B4 B1 108.85(9)
B1 B5 B4 B7 -109.40(9)
B8 B5 B4 B7 44.97(8)
B2 B5 B4 B7 -58.26(9)
B9 B5 B4 B7 -0.54(10)
B1 B5 B4 B8 -154.37(9)
B2 B5 B4 B8 -103.23(8)
B9 B5 B4 B8 -45.52(8)
B1 B5 B4 B3 -50.49(7)
B8 B5 B4 B3 103.88(8)
B2 B5 B4 B3 0.65(8)
B9 B5 B4 B3 58.36(9)
C17 C18 C19 C14 0.4(2)
C15 C14 C19 C18 0.9(2)
C13 C14 C19 C18 -177.33(12)
B2 B9 B10 B6 -25.55(8)
B5 B9 B10 B6 -90.76(9)
B8 B9 B10 B6 -114.06(9)
B2 B9 B10 B8 88.51(9)
B5 B9 B10 B8 23.30(9)
B6 B9 B10 B8 114.06(9)
B2 B9 B10 B7 31.12(11)
B5 B9 B10 B7 -34.10(12)
B6 B9 B10 B7 56.66(8)
B8 B9 B10 B7 -57.40(8)
B2 B6 B10 B9 25.56(9)
B7 B6 B10 B9 114.40(9)
B3 B6 B10 B9 90.29(10)
B2 B6 B10 B8 -31.91(11)
B7 B6 B10 B8 56.93(8)
B3 B6 B10 B8 32.82(12)
B9 B6 B10 B8 -57.47(8)
B2 B6 B10 B7 -88.85(9)
B3 B6 B10 B7 -24.11(9)
B9 B6 B10 B7 -114.40(9)
B5 B8 B10 B9 -23.80(9)
B4 B8 B10 B9 -90.49(10)
B7 B8 B10 B9 -113.93(9)
B5 B8 B10 B6 33.60(12)
B4 B8 B10 B6 -33.09(12)
B7 B8 B10 B6 -56.53(8)
B9 B8 B10 B6 57.40(8)
B5 B8 B10 B7 90.13(10)
B4 B8 B10 B7 23.44(9)
B9 B8 B10 B7 113.93(9)
B3 B7 B10 B9 -32.68(12)
B4 B7 B10 B9 33.97(11)
B6 B7 B10 B9 -57.12(8)
B8 B7 B10 B9 57.52(8)
B3 B7 B10 B6 24.45(9)
B4 B7 B10 B6 91.09(10)
B8 B7 B10 B6 114.64(9)
B3 B7 B10 B8 -90.20(10)
B4 B7 B10 B8 -23.55(9)
B6 B7 B10 B8 -114.64(9)
C1A N5 C2A C2B -65.66(13)
C4A N5 C2A C2B 173.12(10)
C3A N5 C2A C2B 51.97(14)
C1A C1B C1C C1D 173.91(11)
C4A N5 C1A C1B 49.34(13)
C3A N5 C1A C1B 171.10(10)
C2A N5 C1A C1B -67.47(13)
C1C C1B C1A N5 178.58(10)
C1A N5 C3A C3B -179.05(10)
C4A N5 C3A C3B -57.12(13)
C2A N5 C3A C3B 59.81(13)
C1A N5 C4A C4B 60.28(13)
C3A N5 C4A C4B -57.76(13)
C2A N5 C4A C4B -178.94(10)
C4C C4B C4A N5 -170.62(10)
N5 C3A C3B C3C -137.51(12)
N5 C2A C2B C2C -178.27(10)
C2D C2C C2B C2A -65.46(16)
C4A C4B C4C C4D 75.83(15)
C3A C3B C3C C3D -172.04(13)
